data_9005701
loop_
_publ_author_name
'Fuchs, Y.'
'Ertl, A.'
'Hughes, J. M.'
'Prowatke, S.'
'Brandstatter, F.'
'Schuster, R.'

_publ_section_title
;
 Dumortierite from the Gfohl unit, Lower Austria: chemistry, structure,
 and infra-red spectroscopy
 Sample: DUM2
;
_journal_name_full 'European Journal of Mineralogy'
_journal_page_first 173
_journal_page_last 183
_journal_paper_doi 10.1127/0935-1221/2005/0017-0173
_journal_volume 17
_journal_year 2005
_chemical_compound_source 'Gfohl unit, Lower Austria'
_chemical_formula_sum 'Al6.61 B F0.009 Fe0.02 H0.849 Mg0.12 O17.991 Si2.83 Ti0.09'
_chemical_name_mineral Dumortierite
_space_group_IT_number 62
_symmetry_space_group_name_Hall '-P 2ac 2n'
_symmetry_space_group_name_H-M 'P n m a'
_cell_angle_alpha 90
_cell_angle_beta 90
_cell_angle_gamma 90
_cell_formula_units_Z 4
_cell_length_a 4.6948
_cell_length_b 11.8037
_cell_length_c 20.2106
_cell_volume 1119.991
_database_code_amcsd 0007092
_exptl_crystal_density_diffrn 3.356
_cod_original_formula_sum 'Al6.61 Mg.12 Ti.09 Fe.02 Si2.83 B O17.991 F.009 H.849'
_cod_database_code 9005701

loop_
_space_group_symop_operation_xyz
x,y,z
x,1/2-y,z
-x,1/2+y,-z
1/2-x,1/2+y,1/2+z
1/2+x,1/2-y,1/2-z
1/2+x,y,1/2-z
1/2-x,-y,1/2+z
-x,-y,-z

loop_
_atom_site_label
_atom_site_fract_x
_atom_site_fract_y
_atom_site_fract_z
_atom_site_occupancy
_atom_site_U_iso_or_equiv
_atom_site_type_symbol
_atom_site_attached_hydrogens
AlM1 0.60450 0.75000 0.74985 0.74000 0.02770 Al 0
MgM1 0.60450 0.75000 0.74985 0.12000 0.02770 Mg 0
TiM1 0.60450 0.75000 0.74985 0.01000 0.02770 Ti 0
AlM2 0.05808 0.11043 0.47254 0.94000 0.00568 Al 0
TiM2 0.05808 0.11043 0.47254 0.01000 0.00568 Ti 0
FeM2 0.05808 0.11043 0.47254 0.01000 0.00568 Fe 0
AlM3 0.44026 0.00893 0.56889 0.93000 0.00550 Al 0
TiM3 0.44026 0.00893 0.56889 0.03000 0.00550 Ti 0
AlM4 0.44214 0.14144 0.71092 0.98000 0.00741 Al 0
SiT1 0.58718 0.25000 0.40559 0.85000 0.00695 Si 0
AlT1 0.58718 0.25000 0.40559 0.15000 0.00695 Al 0
SiT2 0.91298 -0.02388 0.67155 0.99000 0.00683 Si 0
AlT2 0.91298 -0.02388 0.67155 0.01000 0.00683 Al 0
B 0.27490 0.25000 0.58384 1.00000 0.00820 B 0
O1 0.87670 0.25000 0.45429 1.00000 0.00990 O 0
O2 0.33650 0.25000 0.64939 0.71400 0.01080 O 0
O-H2 0.33650 0.25000 0.64939 0.28300 0.01080 O 1
F2 0.33650 0.25000 0.64939 0.00300 0.01080 F 0
O3 0.39593 0.13930 0.42450 1.00000 0.00874 O 0
O4 0.09924 0.06427 0.71729 1.00000 0.00903 O 0
O5 0.10440 -0.04995 0.60648 1.00000 0.00875 O 0
O6 0.61918 0.04632 0.64962 1.00000 0.01006 O 0
O7 0.85020 -0.13825 0.71292 0.71400 0.01450 O 0
O-H7 0.85020 -0.13825 0.71292 0.28300 0.01450 O 1
F7 0.85020 -0.13825 0.71292 0.00300 0.01450 F 0
O8 0.65160 0.25000 0.32667 1.00000 0.01460 O 0
O9 0.24548 0.14892 0.55200 1.00000 0.00951 O 0
O10 0.73850 0.25000 0.72775 1.00000 0.01070 O 0
O11 0.74984 0.03342 0.51193 1.00000 0.00764 O 0

loop_
_cod_changelog_entry_id
_cod_changelog_entry_author
_cod_changelog_entry_date
_cod_changelog_entry_text
1
;cod-tools version 3.8.0
Id: cif_guess_AMCSD_atom_types 9574 2023-05-10 09:00:05Z saulius
;
2023-05-10T18:50:20+03:00
;Derived atom types and hydrogen counts
from atom names that follow the AMCSD naming convention
(Wat == water, O-H == hydroxyl).
;

loop_
_cod_related_entry_id
_cod_related_entry_database
_cod_related_entry_code
1 AMCSD 0007092
